data_4109840
loop_
_publ_author_name
'Peng Wang'
'Jian-Ping Ma'
'Yu-Bin Dong'
'Ru-Qi Huang'

_publ_section_title
;
 Tunable Luminescent Lanthanide Coordination Polymers Based on Reversible
 Solid-State Ion-Exchange Monitored by Ion-Dependent Photoinduced Emission
 Spectra
;
_journal_name_full 'Journal of the American Chemical Society'
_journal_page_first 10620
_journal_page_last 10621
_journal_paper_doi 10.1021/ja072442h
_journal_volume 129
_journal_year 2007
_chemical_formula_sum 'C128 H106 Gd4 Mn2 N32 O45'
_chemical_formula_weight 3551.33
_chemical_name_systematic
; 
 ? 
;
_space_group_IT_number 2
_symmetry_cell_setting triclinic
_symmetry_space_group_name_Hall '-P 1'
_symmetry_space_group_name_H-M 'P -1'
_atom_sites_solution_hydrogens geom
_atom_sites_solution_primary direct
_atom_sites_solution_secondary difmap
_audit_creation_method SHELXL-97
_cell_angle_alpha 79.7440(10)
_cell_angle_beta 86.1500(10)
_cell_angle_gamma 89.9920(10)
_cell_formula_units_Z 1
_cell_length_a 11.1220(11)
_cell_length_b 11.1502(11)
_cell_length_c 27.107(3)
_cell_measurement_reflns_used 6563
_cell_measurement_temperature 298(2)
_cell_measurement_theta_max 27.903
_cell_measurement_theta_min 2.469
_cell_volume 3300.2(6)
_computing_cell_refinement 'Bruker SMART'
_computing_data_collection 'Bruker SMART'
_computing_data_reduction 'Bruker SAINT'
_computing_molecular_graphics 'Bruker SHELXTL'
_computing_publication_material 'Bruker SHELXTL'
_computing_structure_refinement 'SHELXL-97 (Sheldrick, 1997)'
_computing_structure_solution 'SHELXS-97 (Sheldrick, 1990)'
_diffrn_ambient_temperature 298(2)
_diffrn_measured_fraction_theta_full 0.984
_diffrn_measured_fraction_theta_max 0.984
_diffrn_measurement_device_type 'CCD area detector'
_diffrn_measurement_method 'phi and omega scans'
_diffrn_radiation_monochromator graphite
_diffrn_radiation_source 'fine-focus sealed tube'
_diffrn_radiation_type MoK\a
_diffrn_radiation_wavelength 0.71073
_diffrn_reflns_av_R_equivalents 0.0228
_diffrn_reflns_av_sigmaI/netI 0.0502
_diffrn_reflns_limit_h_max 13
_diffrn_reflns_limit_h_min -12
_diffrn_reflns_limit_k_max 13
_diffrn_reflns_limit_k_min -12
_diffrn_reflns_limit_l_max 32
_diffrn_reflns_limit_l_min -27
_diffrn_reflns_number 16846
_diffrn_reflns_theta_full 25.03
_diffrn_reflns_theta_max 25.03
_diffrn_reflns_theta_min 0.77
_exptl_absorpt_coefficient_mu 2.269
_exptl_absorpt_correction_T_max 0.8573
_exptl_absorpt_correction_T_min 0.6597
_exptl_absorpt_correction_type multi-scan
_exptl_absorpt_process_details sadabs
_exptl_crystal_colour colourless
_exptl_crystal_density_diffrn 1.787
_exptl_crystal_description plan
_exptl_crystal_F_000 1764
_exptl_crystal_size_max 0.20
_exptl_crystal_size_mid 0.16
_exptl_crystal_size_min 0.07
_refine_diff_density_max 1.583
_refine_diff_density_min -0.550
_refine_diff_density_rms 0.124
_refine_ls_extinction_method none
_refine_ls_goodness_of_fit_ref 1.018
_refine_ls_hydrogen_treatment constr
_refine_ls_matrix_type full
_refine_ls_number_parameters 949
_refine_ls_number_reflns 11481
_refine_ls_number_restraints 18
_refine_ls_restrained_S_all 1.018
_refine_ls_R_factor_all 0.0465
_refine_ls_R_factor_gt 0.0380
_refine_ls_shift/su_max 0.001
_refine_ls_shift/su_mean 0.000
_refine_ls_structure_factor_coef Fsqd
_refine_ls_weighting_details 'calc w=1/[\s^2^(Fo^2^)+(0.0569P)^2^+4.6362P] where P=(Fo^2^+2Fc^2^)/3'
_refine_ls_weighting_scheme calc
_refine_ls_wR_factor_gt 0.1011
_refine_ls_wR_factor_ref 0.1058
_reflns_number_gt 9731
_reflns_number_total 11481
_reflns_threshold_expression >2sigma(I)
_cod_data_source_file ja072442hsi20070407_101435.cif
_cod_data_source_block 2
_cod_original_formula_sum 'C128 H106 Gd4 Mn2 N32 O45 '
_cod_database_code 4109840

loop_
_symmetry_equiv_pos_as_xyz
'x, y, z'
'-x, -y, -z'

loop_
_atom_site_label
_atom_site_type_symbol
_atom_site_fract_x
_atom_site_fract_y
_atom_site_fract_z
_atom_site_U_iso_or_equiv
_atom_site_adp_type
_atom_site_occupancy
_atom_site_symmetry_multiplicity
_atom_site_calc_flag
_atom_site_refinement_flags
_atom_site_disorder_assembly
_atom_site_disorder_group
Gd1 Gd 0.93967(2) 0.61449(2) 0.046425(8) 0.01953(8) Uani 1 1 d . . .
Gd2 Gd 0.87547(2) 0.47268(2) 0.454627(8) 0.01979(8) Uani 1 1 d . . .
Mn1 Mn 0.90333(7) 0.53629(6) 0.25022(3) 0.02315(17) Uani 1 1 d . . .
N1 N 1.0330(4) 1.1810(4) 0.22683(16) 0.0310(10) Uani 1 1 d . . .
N2 N 1.0233(4) 1.1731(4) 0.27837(16) 0.0295(10) Uani 1 1 d . . .
N3 N 1.0821(4) 0.9973(4) 0.26166(16) 0.0278(10) Uani 1 1 d . . .
N4 N 1.1383(5) 0.8837(4) 0.26803(19) 0.0482(14) Uani 1 1 d D . .
N5 N 0.2679(4) 0.6591(4) 0.27234(16) 0.0286(10) Uani 1 1 d . . .
N6 N 0.2743(4) 0.6748(4) 0.22046(16) 0.0297(10) Uani 1 1 d . . .
N7 N 0.4475(4) 0.7272(4) 0.24364(16) 0.0279(10) Uani 1 1 d . . .
N8 N 0.5599(4) 0.7869(5) 0.24115(18) 0.0463(13) Uani 1 1 d D . .
N9 N 0.7933(4) -0.1133(4) 0.28944(16) 0.0317(10) Uani 1 1 d . . .
N10 N 0.8062(4) -0.0973(4) 0.23758(16) 0.0307(10) Uani 1 1 d . . .
N11 N 0.7434(4) 0.0724(3) 0.25772(16) 0.0277(10) Uani 1 1 d . . .
N12 N 0.6888(5) 0.1872(4) 0.2551(2) 0.0500(15) Uani 1 1 d D . .
N13 N 1.5397(4) 0.4238(4) 0.26619(16) 0.0302(10) Uani 1 1 d . . .
N14 N 1.5557(4) 0.4371(4) 0.21453(16) 0.0283(10) Uani 1 1 d . . .
N15 N 1.3681(4) 0.3848(4) 0.23772(16) 0.0272(10) Uani 1 1 d . . .
N16 N 1.2523(4) 0.3368(5) 0.2372(2) 0.0517(15) Uani 1 1 d D . .
C1 C 1.0277(4) 0.8182(4) 0.08436(19) 0.0238(11) Uani 1 1 d . . .
C2 C 1.0699(4) 0.9311(4) 0.10150(19) 0.0234(11) Uani 1 1 d . . .
C3 C 1.1234(5) 1.0251(5) 0.0661(2) 0.0301(12) Uani 1 1 d . . .
H3 H 1.1319 1.0174 0.0324 0.036 Uiso 1 1 calc R . .
C4 C 1.1638(6) 1.1303(5) 0.0807(2) 0.0372(14) Uani 1 1 d . . .
H4 H 1.1998 1.1925 0.0568 0.045 Uiso 1 1 calc R . .
C5 C 1.1509(5) 1.1427(5) 0.1304(2) 0.0334(13) Uani 1 1 d . . .
H5 H 1.1797 1.2126 0.1401 0.040 Uiso 1 1 calc R . .
C6 C 1.0942(5) 1.0499(4) 0.16659(19) 0.0248(11) Uani 1 1 d . . .
C7 C 1.0562(5) 0.9438(4) 0.15189(19) 0.0250(11) Uani 1 1 d . . .
H7 H 1.0214 0.8809 0.1757 0.030 Uiso 1 1 calc R . .
C8 C 1.0701(5) 1.0751(4) 0.21763(19) 0.0255(11) Uani 1 1 d . . .
C9 C 1.0551(5) 1.0618(4) 0.29898(19) 0.0278(12) Uani 1 1 d . . .
C10 C 1.0644(5) 1.0202(4) 0.35298(19) 0.0290(12) Uani 1 1 d . . .
C11 C 1.1122(6) 1.1007(5) 0.3805(2) 0.0445(16) Uani 1 1 d . . .
H11 H 1.1363 1.1788 0.3648 0.053 Uiso 1 1 calc R . .
C12 C 1.1236(7) 1.0631(6) 0.4315(2) 0.056(2) Uani 1 1 d . . .
H12 H 1.1539 1.1171 0.4502 0.068 Uiso 1 1 calc R . .
C13 C 1.0908(6) 0.9479(5) 0.4547(2) 0.0446(16) Uani 1 1 d . . .
H13 H 1.1014 0.9231 0.4887 0.054 Uiso 1 1 calc R . .
C14 C 1.0415(5) 0.8674(4) 0.42759(19) 0.0268(11) Uani 1 1 d . . .
C15 C 1.0267(5) 0.9045(4) 0.37730(19) 0.0250(11) Uani 1 1 d . . .
H15 H 0.9910 0.8519 0.3594 0.030 Uiso 1 1 calc R . .
C16 C 1.0074(4) 0.7398(4) 0.45395(16) 0.0288(12) Uani 1 1 d . . .
H12B H 0.7432 0.2453 0.2427 0.043 Uiso 1 1 d RD . .
H4A H 1.0819 0.8275 0.2676 0.043 Uiso 1 1 d RD . .
H8A H 0.6143 0.7278 0.2409 0.043 Uiso 1 1 d RD . .
H16A H 1.1883 0.3846 0.2318 0.043 Uiso 1 1 d RD . .
H12A H 0.6148 0.2111 0.2453 0.043 Uiso 1 1 d RD . .
H16B H 1.2597 0.2852 0.2153 0.043 Uiso 1 1 d RD . .
H8B H 0.5718 0.8273 0.2663 0.043 Uiso 1 1 d RD . .
H4B H 1.1964 0.8842 0.2433 0.043 Uiso 1 1 d RD . .
O23 O 0.3654(4) 0.0551(4) 0.29622(16) 0.111(12) Uiso 0.239(9) 1 d PRD A 1
H23A H 0.4094 0.0374 0.3214 0.166 Uiso 0.239(9) 1 d PRD A 1
H23B H 0.3795 0.0071 0.2752 0.166 Uiso 0.239(9) 1 d PRD A 1
O23' O 0.4695(4) 0.0679(4) 0.20201(16) 0.088(8) Uiso 0.261(9) 1 d PRD A 2
H23C H 0.4094 0.0221 0.1997 0.132 Uiso 0.261(9) 1 d PRD A 2
H23D H 0.4496 0.1286 0.2160 0.132 Uiso 0.261(9) 1 d PRD A 2
C17 C 0.7149(4) 0.7099(5) 0.07279(18) 0.0245(11) Uani 1 1 d . . .
C18 C 0.5887(5) 0.7475(5) 0.0867(2) 0.0296(12) Uani 1 1 d . . .
C19 C 0.5199(6) 0.8147(6) 0.0518(2) 0.0487(17) Uani 1 1 d . . .
H19 H 0.5513 0.8395 0.0189 0.058 Uiso 1 1 calc R . .
C20 C 0.4029(7) 0.8455(8) 0.0660(3) 0.077(3) Uani 1 1 d . . .
H20 H 0.3545 0.8868 0.0420 0.092 Uiso 1 1 calc R . .
C21 C 0.3588(6) 0.8152(8) 0.1150(2) 0.064(2) Uani 1 1 d . . .
H21 H 0.2816 0.8386 0.1245 0.076 Uiso 1 1 calc R . .
C22 C 0.4293(5) 0.7494(5) 0.1507(2) 0.0328(13) Uani 1 1 d . . .
C23 C 0.5421(4) 0.7136(4) 0.13586(18) 0.0241(11) Uani 1 1 d . . .
H23 H 0.5878 0.6658 0.1592 0.029 Uiso 1 1 calc R . .
C24 C 0.3821(5) 0.7167(5) 0.2036(2) 0.0289(12) Uani 1 1 d . . .
C25 C 0.3729(4) 0.6912(5) 0.28560(19) 0.0251(11) Uani 1 1 d . . .
C26 C 0.4048(4) 0.6868(4) 0.33750(18) 0.0243(11) Uani 1 1 d . . .
C27 C 0.3191(5) 0.7204(5) 0.3728(2) 0.0325(13) Uani 1 1 d . . .
H27 H 0.2453 0.7510 0.3626 0.039 Uiso 1 1 calc R . .
C28 C 0.3441(5) 0.7081(5) 0.4225(2) 0.0352(13) Uani 1 1 d . . .
H28 H 0.2872 0.7305 0.4458 0.042 Uiso 1 1 calc R . .
C29 C 0.4549(5) 0.6620(5) 0.4378(2) 0.0293(12) Uani 1 1 d . . .
H29 H 0.4712 0.6525 0.4715 0.035 Uiso 1 1 calc R . .
C30 C 0.5413(4) 0.6302(4) 0.40287(19) 0.0244(11) Uani 1 1 d . . .
C31 C 0.5150(4) 0.6434(4) 0.35298(19) 0.0254(11) Uani 1 1 d . . .
H31 H 0.5725 0.6227 0.3295 0.031 Uiso 1 1 calc R . .
C32 C 0.6598(5) 0.5820(4) 0.41970(19) 0.0247(11) Uani 1 1 d . . .
C33 C 0.9104(5) 0.3421(4) 0.07752(18) 0.0232(11) Uani 1 1 d . . .
C34 C 0.8477(5) 0.2226(4) 0.09613(18) 0.0243(11) Uani 1 1 d . . .
C35 C 0.8100(5) 0.1518(5) 0.0627(2) 0.0349(13) Uani 1 1 d . . .
H35 H 0.8238 0.1785 0.0282 0.042 Uiso 1 1 calc R . .
C36 C 0.7519(6) 0.0416(6) 0.0808(2) 0.0433(15) Uani 1 1 d . . .
H36 H 0.7228 -0.0038 0.0583 0.052 Uiso 1 1 calc R . .
C37 C 0.7367(5) -0.0015(5) 0.1314(2) 0.0370(14) Uani 1 1 d . . .
H37 H 0.6992 -0.0766 0.1432 0.044 Uiso 1 1 calc R . .
C38 C 0.7774(5) 0.0671(4) 0.16554(19) 0.0250(11) Uani 1 1 d . . .
C39 C 0.8307(5) 0.1794(4) 0.14738(19) 0.0251(11) Uani 1 1 d . . .
H39 H 0.8555 0.2269 0.1698 0.030 Uiso 1 1 calc R . .
C40 C 0.7746(5) 0.0145(4) 0.21908(19) 0.0252(11) Uani 1 1 d . . .
C41 C 0.7548(5) -0.0097(4) 0.30120(19) 0.0275(12) Uani 1 1 d . . .
C42 C 0.7287(5) 0.0141(5) 0.3520(2) 0.0331(13) Uani 1 1 d . . .
C43 C 0.6715(7) -0.0750(6) 0.3885(2) 0.058(2) Uani 1 1 d . . .
H43 H 0.6515 -0.1503 0.3809 0.070 Uiso 1 1 calc R . .
C44 C 0.6448(8) -0.0508(6) 0.4359(2) 0.071(3) Uani 1 1 d . . .
H44 H 0.6062 -0.1104 0.4602 0.085 Uiso 1 1 calc R . .
H20A H 0.9924 0.3877 0.3303 0.106 Uiso 1 1 d R . .
H20B H 1.0348 0.3412 0.2889 0.106 Uiso 1 1 d R . .
H18A H 0.8194 0.7080 0.1721 0.106 Uiso 1 1 d R . .
H18B H 0.7787 0.7455 0.2158 0.106 Uiso 1 1 d R . .
H17A H 0.8197 0.4278 0.1685 0.106 Uiso 1 1 d R . .
H17B H 0.7778 0.3690 0.2154 0.106 Uiso 1 1 d R . .
H22A H 0.7344 0.5079 0.3276 0.106 Uiso 1 1 d R . .
H22B H 0.6827 0.4521 0.2928 0.106 Uiso 1 1 d R . .
H19A H 1.0542 0.6097 0.1687 0.106 Uiso 1 1 d R . .
H19B H 1.1373 0.5765 0.2037 0.106 Uiso 1 1 d R . .
H21A H 0.9537 0.6383 0.3352 0.106 Uiso 1 1 d R . .
H21B H 0.9916 0.7270 0.2952 0.106 Uiso 1 1 d R . .
C45 C 0.6736(7) 0.0589(6) 0.4483(2) 0.0530(19) Uani 1 1 d . . .
H45 H 0.6512 0.0746 0.4802 0.064 Uiso 1 1 calc R . .
C46 C 0.7363(5) 0.1468(5) 0.41335(19) 0.0289(12) Uani 1 1 d . . .
C47 C 0.7624(5) 0.1236(5) 0.36549(19) 0.0288(12) Uani 1 1 d . . .
H47 H 0.8034 0.1825 0.3417 0.035 Uiso 1 1 calc R . .
C48 C 0.7748(5) 0.2658(5) 0.42613(19) 0.0265(11) Uani 1 1 d . . .
C49 C 1.2106(5) 0.4873(5) 0.04493(19) 0.0265(11) Uani 1 1 d . . .
C50 C 1.3209(4) 0.4458(5) 0.0708(2) 0.0275(11) Uani 1 1 d . . .
C51 C 1.4161(5) 0.3984(6) 0.0442(2) 0.0456(16) Uani 1 1 d . . .
H51 H 1.4097 0.3928 0.0107 0.055 Uiso 1 1 calc R . .
C52 C 1.5193(6) 0.3600(7) 0.0674(2) 0.056(2) Uani 1 1 d . . .
H52 H 1.5824 0.3296 0.0492 0.067 Uiso 1 1 calc R . .
C53 C 1.5302(5) 0.3660(6) 0.1172(2) 0.0466(16) Uani 1 1 d . . .
H53 H 1.6012 0.3421 0.1322 0.056 Uiso 1 1 calc R . .
C54 C 1.4345(5) 0.4081(5) 0.1450(2) 0.0287(12) Uani 1 1 d . . .
C55 C 1.3322(5) 0.4504(5) 0.12141(19) 0.0276(11) Uani 1 1 d . . .
H55 H 1.2701 0.4824 0.1396 0.033 Uiso 1 1 calc R . .
C56 C 1.4531(4) 0.4122(5) 0.19751(19) 0.0273(12) Uani 1 1 d . . .
C57 C 1.4266(4) 0.3925(5) 0.27989(19) 0.0248(11) Uani 1 1 d . . .
C58 C 1.3802(5) 0.3682(5) 0.33258(18) 0.0260(11) Uani 1 1 d . . .
C59 C 1.4561(5) 0.3078(5) 0.3680(2) 0.0357(13) Uani 1 1 d . . .
H59 H 1.5286 0.2763 0.3572 0.043 Uiso 1 1 calc R . .
C60 C 1.4248(6) 0.2944(6) 0.4187(2) 0.0433(15) Uani 1 1 d . . .
H60 H 1.4745 0.2525 0.4420 0.052 Uiso 1 1 calc R . .
C61 C 1.3177(5) 0.3445(5) 0.4344(2) 0.0338(13) Uani 1 1 d . . .
H61 H 1.2971 0.3378 0.4686 0.041 Uiso 1 1 calc R . .
C62 C 1.2418(5) 0.4037(4) 0.40046(18) 0.0249(11) Uani 1 1 d . . .
C63 C 1.2718(4) 0.4132(4) 0.34919(19) 0.0248(11) Uani 1 1 d . . .
H63 H 1.2189 0.4499 0.3261 0.030 Uiso 1 1 calc R . .
C64 C 1.1281(4) 0.4608(5) 0.41806(18) 0.0243(11) Uani 1 1 d . . .
O1 O 0.9360(3) 0.6808(3) 0.43382(14) 0.0330(9) Uani 1 1 d . . .
O2 O 1.0560(4) 0.7022(3) 0.49414(14) 0.0380(10) Uani 1 1 d . . .
O3 O 0.9845(3) 0.7286(3) 0.11639(13) 0.0305(8) Uani 1 1 d . . .
O4 O 1.0356(4) 0.8136(3) 0.03902(13) 0.0354(9) Uani 1 1 d . . .
O5 O 0.7409(3) 0.5569(3) 0.38742(12) 0.0288(8) Uani 1 1 d . . .
O6 O 0.6801(3) 0.5665(4) 0.46523(13) 0.0327(9) Uani 1 1 d . . .
O7 O 0.7719(3) 0.7667(3) 0.03513(14) 0.0337(9) Uani 1 1 d . . .
O8 O 0.7582(3) 0.6214(4) 0.10087(14) 0.0383(10) Uani 1 1 d . . .
O9 O 0.8646(4) 0.3205(3) 0.40121(14) 0.0350(9) Uani 1 1 d . . .
O10 O 0.7197(3) 0.3067(3) 0.46112(13) 0.0340(9) Uani 1 1 d . . .
O11 O 0.9072(3) 0.4221(3) 0.10477(13) 0.0323(9) Uani 1 1 d . . .
O12 O 0.9634(3) 0.3622(3) 0.03432(13) 0.0328(9) Uani 1 1 d . . .
O13 O 1.1362(3) 0.5491(3) 0.06629(14) 0.0342(9) Uani 1 1 d . . .
O14 O 1.1999(3) 0.4566(4) 0.00267(14) 0.0371(9) Uani 1 1 d . . .
O15 O 1.0463(3) 0.4876(4) 0.38883(13) 0.0333(9) Uani 1 1 d . . .
O16 O 1.1137(3) 0.4763(3) 0.46339(12) 0.0290(8) Uani 1 1 d . . .
O17 O 0.8162(3) 0.4329(3) 0.19985(13) 0.0328(9) Uani 1 1 d . . .
O18 O 0.8160(4) 0.6876(4) 0.20423(15) 0.0485(12) Uani 1 1 d . . .
O19 O 1.0628(4) 0.5750(5) 0.19934(16) 0.0627(15) Uani 1 1 d . . .
O20 O 0.9995(4) 0.4013(3) 0.29823(14) 0.0426(11) Uani 1 1 d . . .
O21 O 0.9471(4) 0.6629(4) 0.30373(16) 0.0501(12) Uani 1 1 d . . .
O22 O 0.7469(4) 0.4907(6) 0.29822(16) 0.0779(19) Uani 1 1 d . . .

loop_
_atom_site_aniso_label
_atom_site_aniso_U_11
_atom_site_aniso_U_22
_atom_site_aniso_U_33
_atom_site_aniso_U_23
_atom_site_aniso_U_13
_atom_site_aniso_U_12
Gd1 0.02099(14) 0.02389(14) 0.01378(13) -0.00368(10) -0.00092(9) 0.00189(10)
Gd2 0.02009(14) 0.02542(14) 0.01384(13) -0.00292(10) -0.00257(9) 0.00014(10)
Mn1 0.0227(4) 0.0243(4) 0.0224(4) -0.0040(3) -0.0018(3) 0.0010(3)
N1 0.044(3) 0.027(2) 0.024(2) -0.0074(19) -0.008(2) 0.000(2)
N2 0.046(3) 0.019(2) 0.024(2) -0.0035(18) -0.004(2) 0.0029(19)
N3 0.044(3) 0.017(2) 0.024(2) -0.0048(18) -0.0062(19) 0.0003(19)
N4 0.074(4) 0.026(2) 0.042(3) -0.002(2) 0.000(3) 0.018(3)
N5 0.019(2) 0.040(3) 0.025(2) -0.003(2) -0.0022(18) 0.0055(19)
N6 0.020(2) 0.044(3) 0.027(2) -0.008(2) -0.0057(18) 0.004(2)
N7 0.015(2) 0.045(3) 0.023(2) -0.004(2) -0.0024(17) -0.0002(19)
N8 0.027(3) 0.072(4) 0.042(3) -0.014(3) -0.002(2) -0.014(3)
N9 0.047(3) 0.021(2) 0.027(2) -0.0022(19) 0.000(2) -0.001(2)
N10 0.042(3) 0.021(2) 0.028(2) -0.0032(19) 0.000(2) -0.0019(19)
N11 0.043(3) 0.016(2) 0.023(2) -0.0035(17) 0.0041(19) -0.0020(19)
N12 0.076(4) 0.023(2) 0.047(3) 0.000(2) 0.010(3) 0.018(3)
N13 0.021(2) 0.049(3) 0.022(2) -0.012(2) -0.0008(18) -0.002(2)
N14 0.021(2) 0.041(3) 0.022(2) -0.006(2) 0.0014(18) -0.0018(19)
N15 0.019(2) 0.040(3) 0.025(2) -0.011(2) -0.0026(18) 0.0023(19)
N16 0.017(3) 0.092(4) 0.049(3) -0.022(3) 0.001(2) -0.015(3)
C1 0.021(3) 0.025(3) 0.025(3) -0.006(2) 0.002(2) 0.001(2)
C2 0.019(3) 0.028(3) 0.025(3) -0.007(2) -0.005(2) 0.001(2)
C3 0.031(3) 0.036(3) 0.023(3) -0.004(2) -0.001(2) 0.005(2)
C4 0.052(4) 0.031(3) 0.026(3) 0.002(2) 0.002(3) -0.004(3)
C5 0.043(3) 0.027(3) 0.032(3) -0.007(2) -0.005(3) -0.005(2)
C6 0.027(3) 0.024(3) 0.025(3) -0.007(2) -0.003(2) 0.003(2)
C7 0.029(3) 0.022(2) 0.023(3) -0.004(2) -0.001(2) 0.001(2)
C8 0.030(3) 0.019(2) 0.027(3) -0.004(2) -0.003(2) -0.005(2)
C9 0.033(3) 0.024(3) 0.027(3) -0.006(2) -0.005(2) -0.004(2)
C10 0.042(3) 0.024(3) 0.021(3) -0.003(2) -0.004(2) 0.002(2)
C11 0.075(5) 0.024(3) 0.034(3) -0.001(2) -0.009(3) -0.014(3)
C12 0.104(6) 0.036(3) 0.033(4) -0.008(3) -0.023(4) -0.021(4)
C13 0.071(5) 0.037(3) 0.027(3) -0.005(3) -0.016(3) -0.004(3)
C14 0.031(3) 0.022(3) 0.027(3) -0.001(2) -0.003(2) 0.002(2)
C15 0.030(3) 0.022(2) 0.023(3) -0.003(2) -0.004(2) -0.001(2)
C16 0.030(3) 0.030(3) 0.025(3) -0.001(2) -0.003(2) 0.002(2)
C17 0.024(3) 0.030(3) 0.021(3) -0.009(2) 0.001(2) -0.001(2)
C18 0.030(3) 0.034(3) 0.026(3) -0.009(2) 0.000(2) 0.007(2)
C19 0.044(4) 0.080(5) 0.019(3) -0.001(3) -0.001(3) 0.024(3)
C20 0.056(5) 0.139(8) 0.029(4) 0.005(4) -0.008(3) 0.060(5)
C21 0.035(4) 0.121(7) 0.031(4) -0.006(4) -0.001(3) 0.041(4)
C22 0.025(3) 0.052(3) 0.022(3) -0.007(2) -0.003(2) 0.005(3)
C23 0.027(3) 0.025(3) 0.021(3) -0.003(2) -0.006(2) 0.003(2)
C24 0.022(3) 0.038(3) 0.026(3) -0.003(2) -0.006(2) 0.006(2)
C25 0.022(3) 0.030(3) 0.023(3) -0.002(2) -0.002(2) 0.005(2)
C26 0.024(3) 0.028(3) 0.021(3) -0.005(2) -0.003(2) 0.000(2)
C27 0.024(3) 0.041(3) 0.031(3) -0.002(2) 0.000(2) 0.008(2)
C28 0.031(3) 0.049(3) 0.026(3) -0.010(3) 0.006(2) 0.007(3)
C29 0.029(3) 0.035(3) 0.024(3) -0.008(2) -0.002(2) -0.001(2)
C30 0.025(3) 0.024(3) 0.024(3) -0.003(2) -0.002(2) -0.002(2)
C31 0.021(3) 0.029(3) 0.027(3) -0.006(2) 0.000(2) 0.004(2)
C32 0.025(3) 0.023(3) 0.026(3) -0.005(2) -0.003(2) -0.002(2)
C33 0.029(3) 0.020(2) 0.018(3) 0.002(2) -0.001(2) 0.003(2)
C34 0.027(3) 0.025(3) 0.021(3) -0.004(2) -0.002(2) 0.003(2)
C35 0.043(3) 0.039(3) 0.022(3) -0.006(2) -0.001(2) -0.006(3)
C36 0.052(4) 0.052(4) 0.029(3) -0.014(3) -0.001(3) -0.016(3)
C37 0.046(4) 0.033(3) 0.032(3) -0.007(2) 0.000(3) -0.008(3)
C38 0.030(3) 0.022(2) 0.023(3) -0.005(2) 0.001(2) -0.001(2)
C39 0.033(3) 0.020(2) 0.024(3) -0.006(2) -0.001(2) 0.003(2)
C40 0.029(3) 0.022(3) 0.024(3) -0.005(2) 0.001(2) -0.006(2)
C41 0.036(3) 0.017(2) 0.028(3) 0.001(2) -0.002(2) -0.007(2)
C42 0.050(4) 0.026(3) 0.024(3) -0.005(2) 0.002(2) -0.008(2)
C43 0.104(6) 0.031(3) 0.038(4) -0.008(3) 0.012(4) -0.025(4)
C44 0.123(7) 0.048(4) 0.038(4) -0.008(3) 0.025(4) -0.045(4)
C45 0.082(5) 0.053(4) 0.025(3) -0.015(3) 0.013(3) -0.020(4)
C46 0.033(3) 0.030(3) 0.025(3) -0.007(2) -0.001(2) -0.002(2)
C47 0.034(3) 0.027(3) 0.024(3) -0.004(2) 0.003(2) -0.004(2)
C48 0.029(3) 0.032(3) 0.020(3) -0.009(2) -0.008(2) 0.002(2)
C49 0.024(3) 0.031(3) 0.026(3) -0.008(2) -0.001(2) -0.002(2)
C50 0.020(3) 0.033(3) 0.031(3) -0.009(2) -0.003(2) -0.001(2)
C51 0.036(4) 0.075(5) 0.030(3) -0.020(3) -0.008(3) 0.013(3)
C52 0.036(4) 0.102(6) 0.036(4) -0.025(4) -0.010(3) 0.029(4)
C53 0.024(3) 0.086(5) 0.032(3) -0.016(3) -0.007(2) 0.021(3)
C54 0.024(3) 0.036(3) 0.025(3) -0.004(2) -0.002(2) 0.002(2)
C55 0.020(3) 0.036(3) 0.028(3) -0.009(2) -0.001(2) 0.003(2)
C56 0.019(3) 0.039(3) 0.025(3) -0.005(2) -0.003(2) 0.005(2)
C57 0.018(3) 0.034(3) 0.023(3) -0.008(2) -0.002(2) 0.001(2)
C58 0.028(3) 0.032(3) 0.020(3) -0.009(2) 0.001(2) -0.002(2)
C59 0.023(3) 0.052(4) 0.035(3) -0.013(3) -0.007(2) 0.012(3)
C60 0.043(4) 0.061(4) 0.027(3) -0.007(3) -0.010(3) 0.020(3)
C61 0.042(3) 0.043(3) 0.018(3) -0.010(2) -0.003(2) 0.010(3)
C62 0.025(3) 0.028(3) 0.022(3) -0.008(2) 0.001(2) -0.005(2)
C63 0.025(3) 0.025(3) 0.025(3) -0.006(2) -0.002(2) -0.005(2)
C64 0.024(3) 0.031(3) 0.018(3) -0.005(2) 0.005(2) -0.009(2)
O1 0.036(2) 0.031(2) 0.030(2) 0.0022(16) -0.0092(17) -0.0050(17)
O2 0.052(3) 0.030(2) 0.032(2) 0.0015(17) -0.0190(19) -0.0016(18)
O3 0.040(2) 0.0284(19) 0.024(2) -0.0072(16) -0.0014(16) -0.0011(17)
O4 0.050(3) 0.037(2) 0.020(2) -0.0088(16) 0.0030(17) -0.0102(18)
O5 0.0243(19) 0.044(2) 0.0187(18) -0.0078(16) -0.0021(15) 0.0074(16)
O6 0.031(2) 0.050(2) 0.019(2) -0.0093(17) -0.0067(15) 0.0086(18)
O7 0.037(2) 0.032(2) 0.028(2) 0.0002(16) 0.0132(17) 0.0054(17)
O8 0.028(2) 0.052(2) 0.028(2) 0.0084(19) 0.0065(16) 0.0112(18)
O9 0.042(2) 0.032(2) 0.032(2) -0.0117(17) 0.0072(18) -0.0098(18)
O10 0.036(2) 0.044(2) 0.026(2) -0.0195(18) 0.0032(17) -0.0026(18)
O11 0.047(2) 0.0224(18) 0.027(2) -0.0071(16) 0.0085(17) -0.0016(16)
O12 0.037(2) 0.040(2) 0.0196(19) -0.0033(16) 0.0057(16) -0.0058(17)
O13 0.031(2) 0.043(2) 0.032(2) -0.0142(18) -0.0069(17) 0.0075(18)
O14 0.029(2) 0.054(2) 0.035(2) -0.0238(19) -0.0091(17) 0.0038(18)
O15 0.023(2) 0.056(2) 0.0228(19) -0.0113(18) -0.0032(16) -0.0004(18)
O16 0.032(2) 0.037(2) 0.0172(19) -0.0032(15) 0.0008(15) 0.0015(16)
O17 0.044(2) 0.0297(19) 0.026(2) -0.0105(16) -0.0003(17) -0.0078(17)
O18 0.079(3) 0.038(2) 0.030(2) -0.0075(18) -0.006(2) 0.027(2)
O19 0.037(3) 0.109(4) 0.032(2) 0.014(3) -0.0065(19) -0.026(3)
O20 0.070(3) 0.036(2) 0.025(2) -0.0098(17) -0.011(2) 0.024(2)
O21 0.078(3) 0.039(2) 0.035(2) -0.0102(19) -0.009(2) -0.010(2)
O22 0.032(3) 0.180(6) 0.029(2) -0.042(3) 0.0059(19) -0.035(3)

loop_
_atom_type_symbol
_atom_type_description
_atom_type_scat_dispersion_real
_atom_type_scat_dispersion_imag
_atom_type_scat_source
C C 0.0033 0.0016 'International Tables Vol C Tables 4.2.6.8 and 6.1.1.4'
H H 0.0000 0.0000 'International Tables Vol C Tables 4.2.6.8 and 6.1.1.4'
N N 0.0061 0.0033 'International Tables Vol C Tables 4.2.6.8 and 6.1.1.4'
O O 0.0106 0.0060 'International Tables Vol C Tables 4.2.6.8 and 6.1.1.4'
Mn Mn 0.3368 0.7283 'International Tables Vol C Tables 4.2.6.8 and 6.1.1.4'
Gd Gd -0.1653 3.9035 'International Tables Vol C Tables 4.2.6.8 and 6.1.1.4'

loop_
_geom_angle_atom_site_label_1
_geom_angle_atom_site_label_2
_geom_angle_atom_site_label_3
_geom_angle
_geom_angle_site_symmetry_1
_geom_angle_site_symmetry_3
O14 Gd1 O12 75.06(13) 2_765 2_765
O14 Gd1 O13 131.73(13) 2_765 .
O12 Gd1 O13 79.49(13) 2_765 .
O14 Gd1 O8 80.79(14) 2_765 .
O12 Gd1 O8 150.22(13) 2_765 .
O13 Gd1 O8 130.18(13) . .
O14 Gd1 O4 130.86(14) 2_765 .
O12 Gd1 O4 78.68(12) 2_765 .
O13 Gd1 O4 81.50(13) . .
O8 Gd1 O4 105.35(13) . .
O14 Gd1 O11 86.89(14) 2_765 .
O12 Gd1 O11 125.62(12) 2_765 .
O13 Gd1 O11 75.64(13) . .
O8 Gd1 O11 69.18(12) . .
O4 Gd1 O11 141.52(13) . .
O14 Gd1 O7 72.20(13) 2_765 .
O12 Gd1 O7 102.94(12) 2_765 .
O13 Gd1 O7 154.53(13) . .
O8 Gd1 O7 52.28(12) . .
O4 Gd1 O7 74.29(13) . .
O11 Gd1 O7 119.72(12) . .
O14 Gd1 O3 149.55(12) 2_765 .
O12 Gd1 O3 127.52(12) 2_765 .
O13 Gd1 O3 76.99(12) . .
O8 Gd1 O3 70.65(13) . .
O4 Gd1 O3 51.94(11) . .
O11 Gd1 O3 92.49(12) . .
O7 Gd1 O3 81.87(12) . .
O14 Gd1 C17 73.36(14) 2_765 .
O12 Gd1 C17 126.69(14) 2_765 .
O13 Gd1 C17 150.94(13) . .
O8 Gd1 C17 26.32(13) . .
O4 Gd1 C17 91.00(14) . .
O11 Gd1 C17 94.21(13) . .
O7 Gd1 C17 26.05(13) . .
O3 Gd1 C17 76.33(13) . .
O14 Gd1 C1 146.57(14) 2_765 .
O12 Gd1 C1 103.06(13) 2_765 .
O13 Gd1 C1 78.85(13) . .
O8 Gd1 C1 87.64(14) . .
O4 Gd1 C1 25.49(13) . .
O11 Gd1 C1 118.07(13) . .
O7 Gd1 C1 75.90(13) . .
O3 Gd1 C1 26.47(12) . .
C17 Gd1 C1 82.40(14) . .
O14 Gd1 O12 63.93(12) 2_765 .
O12 Gd1 O12 79.06(12) 2_765 .
O13 Gd1 O12 71.45(12) . .
O8 Gd1 O12 105.72(12) . .
O4 Gd1 O12 147.55(12) . .
O11 Gd1 O12 47.37(10) . .
O7 Gd1 O12 134.02(12) . .
O3 Gd1 O12 133.52(11) . .
C17 Gd1 O12 121.29(12) . .
C1 Gd1 O12 149.37(13) . .
O14 Gd1 C33 70.67(14) 2_765 .
O12 Gd1 C33 103.53(13) 2_765 .
O13 Gd1 C33 76.51(13) . .
O8 Gd1 C33 84.24(13) . .
O4 Gd1 C33 157.00(14) . .
O11 Gd1 C33 23.71(12) . .
O7 Gd1 C33 126.16(13) . .
O3 Gd1 C33 115.33(12) . .
C17 Gd1 C33 105.00(14) . .
C1 Gd1 C33 139.41(14) . .
O12 Gd1 C33 24.47(11) . .
O2 Gd2 O1 135.85(13) 2_766 .
O2 Gd2 O16 73.87(13) 2_766 2_766
O1 Gd2 O16 78.82(12) . 2_766
O2 Gd2 O9 77.78(13) 2_766 .
O1 Gd2 O9 129.82(12) . .
O16 Gd2 O9 150.02(12) 2_766 .
O2 Gd2 O6 125.67(13) 2_766 .
O1 Gd2 O6 80.92(13) . .
O16 Gd2 O6 79.22(12) 2_766 .
O9 Gd2 O6 110.59(13) . .
O2 Gd2 O5 146.59(12) 2_766 .
O1 Gd2 O5 77.04(12) . .
O16 Gd2 O5 128.82(12) 2_766 .
O9 Gd2 O5 73.71(13) . .
O6 Gd2 O5 52.88(11) . .
O2 Gd2 O15 95.95(14) 2_766 .
O1 Gd2 O15 72.72(13) . .
O16 Gd2 O15 125.47(12) 2_766 .
O9 Gd2 O15 66.75(12) . .
O6 Gd2 O15 137.59(12) . .
O5 Gd2 O15 88.57(11) . .
O2 Gd2 O10 71.53(13) 2_766 .
O1 Gd2 O10 151.29(13) . .
O16 Gd2 O10 107.81(11) 2_766 .
O9 Gd2 O10 52.77(11) . .
O6 Gd2 O10 73.28(13) . .
O5 Gd2 O10 77.44(12) . .
O15 Gd2 O10 119.49(12) . .
O2 Gd2 O16 66.95(12) 2_766 .
O1 Gd2 O16 74.04(12) . .
O16 Gd2 O16 78.25(12) 2_766 .
O9 Gd2 O16 99.52(12) . .
O6 Gd2 O16 149.00(12) . .
O5 Gd2 O16 134.63(11) . .
O15 Gd2 O16 49.77(11) . .
O10 Gd2 O16 134.35(12) . .
O2 Gd2 C48 71.19(14) 2_766 .
O1 Gd2 C48 149.37(14) . .
O16 Gd2 C48 129.84(13) 2_766 .
O9 Gd2 C48 26.53(13) . .
O6 Gd2 C48 93.12(14) . .
O5 Gd2 C48 75.53(13) . .
O15 Gd2 C48 93.17(14) . .
O10 Gd2 C48 26.33(13) . .
O16 Gd2 C48 117.70(13) . .
O2 Gd2 C32 141.02(14) 2_766 .
O1 Gd2 C32 79.01(13) . .
O16 Gd2 C32 104.29(13) 2_766 .
O9 Gd2 C32 91.62(14) . .
O6 Gd2 C32 26.09(13) . .
O5 Gd2 C32 26.84(12) . .
O15 Gd2 C32 114.28(13) . .
O10 Gd2 C32 72.28(13) . .
O16 Gd2 C32 151.92(12) . .
C48 Gd2 C32 82.64(14) . .
O2 Gd2 C64 76.98(14) 2_766 .
O1 Gd2 C64 76.73(13) . .
O16 Gd2 C64 103.84(13) 2_766 .
O9 Gd2 C64 78.72(13) . .
O6 Gd2 C64 156.28(14) . .
O5 Gd2 C64 113.37(13) . .
O15 Gd2 C64 25.03(13) . .
O10 Gd2 C64 126.07(13) . .
O16 Gd2 C64 25.72(12) . .
C48 Gd2 C64 102.06(14) . .
C32 Gd2 C64 138.11(14) . .
O22 Mn1 O20 89.1(2) . .
O22 Mn1 O19 177.1(2) . .
O20 Mn1 O19 90.26(18) . .
O22 Mn1 O18 92.8(2) . .
O20 Mn1 O18 174.14(16) . .
O19 Mn1 O18 88.09(18) . .
O22 Mn1 O17 84.73(16) . .
O20 Mn1 O17 104.23(15) . .
O19 Mn1 O17 92.73(16) . .
O18 Mn1 O17 81.47(15) . .
O22 Mn1 O21 85.30(18) . .
O20 Mn1 O21 85.65(16) . .
O19 Mn1 O21 97.42(18) . .
O18 Mn1 O21 88.98(16) . .
O17 Mn1 O21 165.82(16) . .
C8 N1 N2 107.3(4) . .
C9 N2 N1 107.9(4) . .
C9 N3 C8 106.5(4) . .
C9 N3 N4 124.9(4) . .
C8 N3 N4 126.9(4) . .
N3 N4 H4A 107.6 . .
N3 N4 H4B 109.1 . .
H4A N4 H4B 112.0 . .
C25 N5 N6 107.5(4) . .
C24 N6 N5 108.1(4) . .
C25 N7 C24 106.4(4) . .
C25 N7 N8 126.6(4) . .
C24 N7 N8 125.9(4) . .
N7 N8 H8A 104.8 . .
N7 N8 H8B 115.8 . .
H8A N8 H8B 109.9 . .
C41 N9 N10 107.2(4) . .
C40 N10 N9 108.5(4) . .
C40 N11 C41 107.1(4) . .
C40 N11 N12 127.2(5) . .
C41 N11 N12 124.7(4) . .
N11 N12 H12B 109.1 . .
N11 N12 H12A 129.3 . .
H12B N12 H12A 110.0 . .
C57 N13 N14 108.5(4) . .
C56 N14 N13 108.1(4) . .
C57 N15 C56 106.4(4) . .
C57 N15 N16 125.4(4) . .
C56 N15 N16 127.2(4) . .
N15 N16 H16A 121.9 . .
N15 N16 H16B 104.7 . .
H16A N16 H16B 111.2 . .
O4 C1 O3 120.7(5) . .
O4 C1 C2 119.3(4) . .
O3 C1 C2 120.0(4) . .
O4 C1 Gd1 57.9(3) . .
O3 C1 Gd1 62.9(3) . .
C2 C1 Gd1 176.1(4) . .
C3 C2 C7 119.5(5) . .
C3 C2 C1 118.9(5) . .
C7 C2 C1 121.6(4) . .
C4 C3 C2 120.4(5) . .
C4 C3 H3 119.8 . .
C2 C3 H3 119.8 . .
C5 C4 C3 120.1(5) . .
C5 C4 H4 119.9 . .
C3 C4 H4 119.9 . .
C4 C5 C6 120.3(5) . .
C4 C5 H5 119.8 . .
C6 C5 H5 119.8 . .
C7 C6 C5 119.2(5) . .
C7 C6 C8 123.2(4) . .
C5 C6 C8 117.4(4) . .
C6 C7 C2 120.4(5) . .
C6 C7 H7 119.8 . .
C2 C7 H7 119.8 . .
N1 C8 N3 109.7(4) . .
N1 C8 C6 123.1(5) . .
N3 C8 C6 127.3(4) . .
N2 C9 N3 108.5(4) . .
N2 C9 C10 124.5(5) . .
N3 C9 C10 126.9(5) . .
C15 C10 C11 119.5(5) . .
C15 C10 C9 122.4(5) . .
C11 C10 C9 118.1(5) . .
C12 C11 C10 119.3(5) . .
C12 C11 H11 120.4 . .
C10 C11 H11 120.4 . .
C13 C12 C11 120.9(6) . .
C13 C12 H12 119.6 . .
C11 C12 H12 119.6 . .
C12 C13 C14 120.2(5) . .
C12 C13 H13 119.9 . .
C14 C13 H13 119.9 . .
C15 C14 C13 119.5(5) . .
C15 C14 C16 121.2(4) . .
C13 C14 C16 119.2(5) . .
C14 C15 C10 120.5(5) . .
C14 C15 H15 119.7 . .
C10 C15 H15 119.7 . .
O1 C16 O2 125.9(4) . .
O1 C16 C14 117.9(4) . .
O2 C16 C14 116.3(4) . .
H23A O23 H23B 110.9 . .
H23C O23' H23D 112.5 . .
O7 C17 O8 122.5(5) . .
O7 C17 C18 120.0(5) . .
O8 C17 C18 117.5(4) . .
O7 C17 Gd1 63.5(3) . .
O8 C17 Gd1 59.4(3) . .
C18 C17 Gd1 173.7(3) . .
C19 C18 C23 119.7(5) . .
C19 C18 C17 121.4(5) . .
C23 C18 C17 118.9(5) . .
C18 C19 C20 119.7(6) . .
C18 C19 H19 120.2 . .
C20 C19 H19 120.2 . .
C21 C20 C19 120.3(6) . .
C21 C20 H20 119.9 . .
C19 C20 H20 119.9 . .
C20 C21 C22 120.1(6) . .
C20 C21 H21 120.0 . .
C22 C21 H21 120.0 . .
C23 C22 C21 119.1(5) . .
C23 C22 C24 120.6(5) . .
C21 C22 C24 120.3(5) . .
C22 C23 C18 121.0(5) . .
C22 C23 H23 119.5 . .
C18 C23 H23 119.5 . .
N6 C24 N7 108.8(4) . .
N6 C24 C22 127.4(5) . .
N7 C24 C22 123.8(5) . .
N5 C25 N7 109.2(4) . .
N5 C25 C26 125.1(4) . .
N7 C25 C26 125.7(5) . .
C31 C26 C27 119.4(5) . .
C31 C26 C25 121.2(5) . .
C27 C26 C25 119.3(5) . .
C28 C27 C26 120.2(5) . .
C28 C27 H27 119.9 . .
C26 C27 H27 119.9 . .
C27 C28 C29 119.9(5) . .
C27 C28 H28 120.0 . .
C29 C28 H28 120.0 . .
C30 C29 C28 120.3(5) . .
C30 C29 H29 119.9 . .
C28 C29 H29 119.9 . .
C31 C30 C29 119.1(5) . .
C31 C30 C32 121.1(4) . .
C29 C30 C32 119.7(5) . .
C26 C31 C30 121.1(5) . .
C26 C31 H31 119.4 . .
C30 C31 H31 119.4 . .
O6 C32 O5 120.1(5) . .
O6 C32 C30 120.1(5) . .
O5 C32 C30 119.8(4) . .
O6 C32 Gd2 58.8(3) . .
O5 C32 Gd2 61.4(3) . .
C30 C32 Gd2 175.5(3) . .
O11 C33 O12 120.9(4) . .
O11 C33 C34 119.5(4) . .
O12 C33 C34 119.6(4) . .
O11 C33 Gd1 51.4(2) . .
O12 C33 Gd1 72.6(3) . .
C34 C33 Gd1 158.1(3) . .
C39 C34 C35 119.4(5) . .
C39 C34 C33 119.9(4) . .
C35 C34 C33 120.7(5) . .
C36 C35 C34 119.7(5) . .
C36 C35 H35 120.1 . .
C34 C35 H35 120.1 . .
C37 C36 C35 120.6(5) . .
C37 C36 H36 119.7 . .
C35 C36 H36 119.7 . .
C36 C37 C38 120.3(5) . .
C36 C37 H37 119.9 . .
C38 C37 H37 119.9 . .
C39 C38 C37 118.9(5) . .
C39 C38 C40 120.8(5) . .
C37 C38 C40 120.0(4) . .
C38 C39 C34 121.0(5) . .
C38 C39 H39 119.5 . .
C34 C39 H39 119.5 . .
N10 C40 N11 108.5(4) . .
N10 C40 C38 125.1(5) . .
N11 C40 C38 126.4(4) . .
N9 C41 N11 108.6(4) . .
N9 C41 C42 125.8(5) . .
N11 C41 C42 125.6(5) . .
C43 C42 C47 118.7(5) . .
C43 C42 C41 119.8(5) . .
C47 C42 C41 121.5(5) . .
C44 C43 C42 119.4(6) . .
C44 C43 H43 120.3 . .
C42 C43 H43 120.3 . .
C45 C44 C43 121.6(6) . .
C45 C44 H44 119.2 . .
C43 C44 H44 119.2 . .
C44 C45 C46 120.1(6) . .
C44 C45 H45 120.0 . .
C46 C45 H45 120.0 . .
C47 C46 C45 118.7(5) . .
C47 C46 C48 119.6(5) . .
C45 C46 C48 121.8(5) . .
C46 C47 C42 121.5(5) . .
C46 C47 H47 119.3 . .
C42 C47 H47 119.3 . .
O10 C48 O9 122.0(5) . .
O10 C48 C46 120.0(5) . .
O9 C48 C46 118.0(4) . .
O10 C48 Gd2 63.1(3) . .
O9 C48 Gd2 59.3(3) . .
C46 C48 Gd2 172.2(4) . .
O13 C49 O14 125.4(5) . .
O13 C49 C50 118.2(5) . .
O14 C49 C50 116.4(4) . .
C55 C50 C51 118.3(5) . .
C55 C50 C49 122.2(5) . .
C51 C50 C49 119.5(5) . .
C52 C51 C50 120.4(6) . .
C52 C51 H51 119.8 . .
C50 C51 H51 119.8 . .
C53 C52 C51 120.8(6) . .
C53 C52 H52 119.6 . .
C51 C52 H52 119.6 . .
C52 C53 C54 119.8(5) . .
C52 C53 H53 120.1 . .
C54 C53 H53 120.1 . .
C55 C54 C53 119.4(5) . .
C55 C54 C56 123.9(5) . .
C53 C54 C56 116.5(5) . .
C54 C55 C50 121.1(5) . .
C54 C55 H55 119.5 . .
C50 C55 H55 119.5 . .
N14 C56 N15 108.6(4) . .
N14 C56 C54 125.0(5) . .
N15 C56 C54 126.3(5) . .
N13 C57 N15 108.4(4) . .
N13 C57 C58 122.5(5) . .
N15 C57 C58 129.1(4) . .
C63 C58 C59 119.1(5) . .
C63 C58 C57 123.0(5) . .
C59 C58 C57 117.5(5) . .
C60 C59 C58 120.9(5) . .
C60 C59 H59 119.6 . .
C58 C59 H59 119.6 . .
C59 C60 C61 118.9(5) . .
C59 C60 H60 120.6 . .
C61 C60 H60 120.6 . .
C62 C61 C60 121.3(5) . .
C62 C61 H61 119.4 . .
C60 C61 H61 119.4 . .
C61 C62 C63 119.6(5) . .
C61 C62 C64 120.7(5) . .
C63 C62 C64 119.7(5) . .
C58 C63 C62 120.1(5) . .
C58 C63 H63 119.9 . .
C62 C63 H63 119.9 . .
O15 C64 O16 120.4(5) . .
O15 C64 C62 119.9(4) . .
O16 C64 C62 119.6(5) . .
O15 C64 Gd2 58.1(2) . .
O16 C64 Gd2 66.1(3) . .
C62 C64 Gd2 157.3(3) . .
C16 O1 Gd2 130.2(3) . .
C16 O2 Gd2 143.7(3) . 2_766
C1 O3 Gd1 90.7(3) . .
C1 O4 Gd1 96.6(3) . .
C32 O5 Gd2 91.7(3) . .
C32 O6 Gd2 95.1(3) . .
C17 O7 Gd1 90.4(3) . .
C17 O8 Gd1 94.3(3) . .
C48 O9 Gd2 94.2(3) . .
C48 O10 Gd2 90.6(3) . .
C33 O11 Gd1 104.8(3) . .
C33 O12 Gd1 176.1(3) . 2_765
C33 O12 Gd1 82.9(3) . .
Gd1 O12 Gd1 100.94(12) 2_765 .
C49 O13 Gd1 131.1(3) . .
C49 O14 Gd1 142.7(3) . 2_765
C64 O15 Gd2 96.9(3) . .
C64 O16 Gd2 168.4(3) . 2_766
C64 O16 Gd2 88.2(3) . .
Gd2 O16 Gd2 101.75(12) 2_766 .
Mn1 O17 H17A 138.8 . .
Mn1 O17 H17B 113.6 . .
H17A O17 H17B 106.1 . .
Mn1 O18 H18A 128.8 . .
Mn1 O18 H18B 124.6 . .
H18A O18 H18B 106.0 . .
Mn1 O19 H19A 118.6 . .
Mn1 O19 H19B 133.3 . .
H19A O19 H19B 106.9 . .
Mn1 O20 H20A 125.5 . .
Mn1 O20 H20B 124.6 . .
H20A O20 H20B 107.9 . .
Mn1 O21 H21A 123.2 . .
Mn1 O21 H21B 123.8 . .
H21A O21 H21B 106.6 . .
Mn1 O22 H22A 125.6 . .
Mn1 O22 H22B 128.6 . .
H22A O22 H22B 105.8 . .

loop_
_geom_bond_atom_site_label_1
_geom_bond_atom_site_label_2
_geom_bond_distance
_geom_bond_site_symmetry_2
Gd1 O14 2.337(4) 2_765
Gd1 O12 2.345(3) 2_765
Gd1 O13 2.370(4) .
Gd1 O8 2.429(3) .
Gd1 O4 2.434(4) .
Gd1 O11 2.439(3) .
Gd1 O7 2.520(4) .
Gd1 O3 2.540(3) .
Gd1 C17 2.815(5) .
Gd1 C1 2.854(5) .
Gd1 O12 2.899(4) .
Gd1 C33 3.015(5) .
Gd2 O2 2.343(4) 2_766
Gd2 O1 2.375(3) .
Gd2 O16 2.401(3) 2_766
Gd2 O9 2.426(4) .
Gd2 O6 2.434(4) .
Gd2 O5 2.490(3) .
Gd2 O15 2.502(3) .
Gd2 O10 2.510(4) .
Gd2 O16 2.677(4) .
Gd2 C48 2.815(5) .
Gd2 C32 2.833(5) .
Gd2 C64 2.927(5) .
Mn1 O22 2.107(4) .
Mn1 O20 2.143(4) .
Mn1 O19 2.166(4) .
Mn1 O18 2.181(4) .
Mn1 O17 2.207(4) .
Mn1 O21 2.271(4) .
N1 C8 1.310(6) .
N1 N2 1.381(6) .
N2 C9 1.325(6) .
N3 C9 1.359(6) .
N3 C8 1.359(6) .
N3 N4 1.400(6) .
N4 H4A 0.8890 .
N4 H4B 0.8992 .
N5 C25 1.313(7) .
N5 N6 1.383(6) .
N6 C24 1.310(7) .
N7 C25 1.362(6) .
N7 C24 1.368(7) .
N7 N8 1.409(6) .
N8 H8A 0.8957 .
N8 H8B 0.8977 .
N9 C41 1.316(6) .
N9 N10 1.383(6) .
N10 C40 1.315(6) .
N11 C40 1.351(6) .
N11 C41 1.371(6) .
N11 N12 1.409(6) .
N12 H12B 0.8914 .
N12 H12A 0.9074 .
N13 C57 1.317(6) .
N13 N14 1.381(6) .
N14 C56 1.307(7) .
N15 C57 1.368(6) .
N15 C56 1.385(6) .
N15 N16 1.397(6) .
N16 H16A 0.8938 .
N16 H16B 0.8966 .
C1 O4 1.236(6) .
C1 O3 1.272(6) .
C1 C2 1.502(7) .
C2 C3 1.393(7) .
C2 C7 1.397(7) .
C3 C4 1.386(8) .
C3 H3 0.9300 .
C4 C5 1.378(8) .
C4 H4 0.9300 .
C5 C6 1.409(7) .
C5 H5 0.9300 .
C6 C7 1.388(7) .
C6 C8 1.468(7) .
C7 H7 0.9300 .
C9 C10 1.465(7) .
C10 C15 1.391(7) .
C10 C11 1.392(8) .
C11 C12 1.385(8) .
C11 H11 0.9300 .
C12 C13 1.363(8) .
C12 H12 0.9300 .
C13 C14 1.391(8) .
C13 H13 0.9300 .
C14 C15 1.374(7) .
C14 C16 1.510(6) .
C15 H15 0.9300 .
C16 O1 1.244(5) .
C16 O2 1.254(5) .
O23 H23A 0.8604 .
O23 H23B 0.8559 .
O23' H23C 0.8544 .
O23' H23D 0.8545 .
C17 O7 1.236(6) .
C17 O8 1.252(6) .
C17 C18 1.507(7) .
C18 C19 1.373(8) .
C18 C23 1.383(7) .
C19 C20 1.392(9) .
C19 H19 0.9300 .
C20 C21 1.370(9) .
C20 H20 0.9300 .
C21 C22 1.393(8) .
C21 H21 0.9300 .
C22 C23 1.373(7) .
C22 C24 1.475(7) .
C23 H23 0.9300 .
C25 C26 1.466(7) .
C26 C31 1.381(7) .
C26 C27 1.403(7) .
C27 C28 1.377(8) .
C27 H27 0.9300 .
C28 C29 1.396(8) .
C28 H28 0.9300 .
C29 C30 1.395(7) .
C29 H29 0.9300 .
C30 C31 1.385(7) .
C30 C32 1.493(7) .
C31 H31 0.9300 .
C32 O6 1.251(6) .
C32 O5 1.280(6) .
C33 O11 1.254(6) .
C33 O12 1.258(6) .
C33 C34 1.493(7) .
C34 C39 1.387(7) .
C34 C35 1.388(7) .
C35 C36 1.383(8) .
C35 H35 0.9300 .
C36 C37 1.371(8) .
C36 H36 0.9300 .
C37 C38 1.398(7) .
C37 H37 0.9300 .
C38 C39 1.379(7) .
C38 C40 1.464(7) .
C39 H39 0.9300 .
C41 C42 1.459(7) .
C42 C43 1.392(8) .
C42 C47 1.394(7) .
C43 C44 1.373(9) .
C43 H43 0.9300 .
C44 C45 1.369(9) .
C44 H44 0.9300 .
C45 C46 1.387(8) .
C45 H45 0.9300 .
C46 C47 1.379(7) .
C46 C48 1.499(7) .
C47 H47 0.9300 .
C48 O10 1.249(6) .
C48 O9 1.261(6) .
C49 O13 1.253(6) .
C49 O14 1.266(6) .
C49 C50 1.487(7) .
C50 C55 1.396(7) .
C50 C51 1.397(8) .
C51 C52 1.377(8) .
C51 H51 0.9300 .
C52 C53 1.377(8) .
C52 H52 0.9300 .
C53 C54 1.392(7) .
C53 H53 0.9300 .
C54 C55 1.384(7) .
C54 C56 1.460(7) .
C55 H55 0.9300 .
C57 C58 1.464(7) .
C58 C63 1.384(7) .
C58 C59 1.404(7) .
C59 C60 1.375(8) .
C59 H59 0.9300 .
C60 C61 1.389(8) .
C60 H60 0.9300 .
C61 C62 1.373(7) .
C61 H61 0.9300 .
C62 C63 1.393(7) .
C62 C64 1.503(7) .
C63 H63 0.9300 .
C64 O15 1.247(6) .
C64 O16 1.271(6) .
O2 Gd2 2.343(4) 2_766
O12 Gd1 2.345(3) 2_765
O14 Gd1 2.337(4) 2_765
O16 Gd2 2.401(3) 2_766
O17 H17A 0.8598 .
O17 H17B 0.8579 .
O18 H18A 0.8572 .
O18 H18B 0.8611 .
O19 H19A 0.8631 .
O19 H19B 0.8456 .
O20 H20A 0.8534 .
O20 H20B 0.8442 .
O21 H21A 0.8555 .
O21 H21B 0.8568 .
O22 H22A 0.8530 .
O22 H22B 0.8680 .

loop_
_geom_hbond_atom_site_label_D
_geom_hbond_atom_site_label_H
_geom_hbond_atom_site_label_A
_geom_hbond_distance_DH
_geom_hbond_distance_HA
_geom_hbond_distance_DA
_geom_hbond_angle_DHA
_geom_hbond_site_symmetry_A
O21 H21B N4 0.86 2.38 3.225(6) 171.1 .
O21 H21A O15 0.86 2.31 3.016(6) 140.1 .
O19 H19B N6 0.85 2.00 2.740(6) 145.6 1_655
O19 H19A O3 0.86 1.96 2.764(6) 154.1 .
O22 H22B N14 0.87 2.66 3.340(6) 136.5 1_455
O22 H22B N13 0.87 1.84 2.668(6) 159.0 1_455
O22 H22A O5 0.85 1.81 2.647(5) 167.6 .
O17 H17B N12 0.86 2.31 3.164(6) 175.0 .
O17 H17A O11 0.86 1.94 2.728(5) 152.5 .
O18 H18B N8 0.86 2.55 3.218(6) 135.2 .
O18 H18B N10 0.86 1.98 2.709(6) 142.2 1_565
O18 H18A O8 0.86 2.44 3.128(6) 137.4 .
O18 H18A O3 0.86 2.28 2.899(6) 128.9 .
O20 H20B N1 0.84 2.66 3.393(6) 145.4 1_545
O20 H20B N2 0.84 1.95 2.702(5) 147.5 1_545
O20 H20A O9 0.85 2.32 3.066(5) 145.6 .
O20 H20A O15 0.85 2.21 2.871(5) 134.4 .
N4 H4B N6 0.90 2.65 3.192(6) 119.5 1_655
N8 H8B N9 0.90 2.69 3.266(7) 122.5 1_565
N12 H12A N13 0.91 2.66 3.165(6) 116.2 1_455
N12 H12A N14 0.91 2.61 3.208(6) 124.2 1_455
N16 H16A O19 0.89 2.59 3.445(8) 159.5 .
N8 H8A O18 0.90 2.47 3.218(6) 141.7 .
N4 H4A O21 0.89 2.40 3.225(6) 155.3 .
N12 H12B O17 0.89 2.32 3.164(6) 157.5 .

loop_
_geom_torsion_atom_site_label_1
_geom_torsion_atom_site_label_2
_geom_torsion_atom_site_label_3
_geom_torsion_atom_site_label_4
_geom_torsion
_geom_torsion_site_symmetry_1
_geom_torsion_site_symmetry_4
C8 N1 N2 C9 0.0(6) . .
C25 N5 N6 C24 -0.5(6) . .
C41 N9 N10 C40 -0.5(6) . .
C57 N13 N14 C56 -0.8(6) . .
O14 Gd1 C1 O4 -65.3(4) 2_765 .
O12 Gd1 C1 O4 17.3(3) 2_765 .
O13 Gd1 C1 O4 93.6(3) . .
O8 Gd1 C1 O4 -134.6(3) . .
O11 Gd1 C1 O4 160.6(3) . .
O7 Gd1 C1 O4 -83.0(3) . .
O3 Gd1 C1 O4 176.8(5) . .
C17 Gd1 C1 O4 -108.7(3) . .
O12 Gd1 C1 O4 107.8(4) . .
C33 Gd1 C1 O4 147.1(3) . .
O14 Gd1 C1 O3 117.9(3) 2_765 .
O12 Gd1 C1 O3 -159.5(3) 2_765 .
O13 Gd1 C1 O3 -83.2(3) . .
O8 Gd1 C1 O3 48.6(3) . .
O4 Gd1 C1 O3 -176.8(5) . .
O11 Gd1 C1 O3 -16.2(3) . .
O7 Gd1 C1 O3 100.2(3) . .
C17 Gd1 C1 O3 74.5(3) . .
O12 Gd1 C1 O3 -68.9(4) . .
C33 Gd1 C1 O3 -29.7(4) . .
O4 C1 C2 C3 -3.6(7) . .
O3 C1 C2 C3 176.3(5) . .
O4 C1 C2 C7 176.1(5) . .
O3 C1 C2 C7 -4.0(7) . .
Gd1 C1 C2 C7 132(5) . .
C7 C2 C3 C4 0.6(8) . .
C1 C2 C3 C4 -179.7(5) . .
C2 C3 C4 C5 -0.3(9) . .
C3 C4 C5 C6 -1.3(9) . .
C4 C5 C6 C7 2.7(8) . .
C4 C5 C6 C8 -172.7(5) . .
C5 C6 C7 C2 -2.4(8) . .
C8 C6 C7 C2 172.7(5) . .
C3 C2 C7 C6 0.7(8) . .
C1 C2 C7 C6 -178.9(5) . .
N2 N1 C8 N3 1.5(6) . .
N2 N1 C8 C6 -178.2(5) . .
C9 N3 C8 N1 -2.4(6) . .
N4 N3 C8 N1 -168.4(5) . .
C9 N3 C8 C6 177.3(5) . .
N4 N3 C8 C6 11.4(9) . .
C7 C6 C8 N1 -135.5(5) . .
C5 C6 C8 N1 39.6(8) . .
C7 C6 C8 N3 44.8(8) . .
C5 C6 C8 N3 -140.1(5) . .
N1 N2 C9 N3 -1.5(6) . .
N1 N2 C9 C10 175.8(5) . .
C8 N3 C9 N2 2.4(6) . .
N4 N3 C9 N2 168.7(5) . .
C8 N3 C9 C10 -174.8(5) . .
N4 N3 C9 C10 -8.5(9) . .
N2 C9 C10 C15 140.3(6) . .
N3 C9 C10 C15 -42.9(8) . .
N2 C9 C10 C11 -39.3(8) . .
N3 C9 C10 C11 137.5(6) . .
C15 C10 C11 C12 1.3(10) . .
C9 C10 C11 C12 -179.1(6) . .
C10 C11 C12 C13 1.3(12) . .
C11 C12 C13 C14 -2.1(12) . .
C12 C13 C14 C15 0.3(10) . .
C12 C13 C14 C16 179.2(6) . .
C13 C14 C15 C10 2.4(8) . .
C16 C14 C15 C10 -176.6(5) . .
C11 C10 C15 C14 -3.2(8) . .
C9 C10 C15 C14 177.3(5) . .
C15 C14 C16 O1 -19.8(7) . .
C13 C14 C16 O1 161.3(5) . .
C15 C14 C16 O2 159.0(5) . .
C13 C14 C16 O2 -19.9(7) . .
O14 Gd1 C17 O7 -83.4(3) 2_765 .
O12 Gd1 C17 O7 -27.3(4) 2_765 .
O13 Gd1 C17 O7 123.4(3) . .
O8 Gd1 C17 O7 173.4(5) . .
O4 Gd1 C17 O7 49.3(3) . .
O11 Gd1 C17 O7 -168.9(3) . .
O3 Gd1 C17 O7 99.6(3) . .
C1 Gd1 C17 O7 73.3(3) . .
O12 Gd1 C17 O7 -127.5(3) . .
C33 Gd1 C17 O7 -147.4(3) . .
O14 Gd1 C17 O8 103.2(3) 2_765 .
O12 Gd1 C17 O8 159.2(3) 2_765 .
O13 Gd1 C17 O8 -50.0(5) . .
O4 Gd1 C17 O8 -124.2(3) . .
O11 Gd1 C17 O8 17.7(3) . .
O7 Gd1 C17 O8 -173.4(5) . .
O3 Gd1 C17 O8 -73.9(3) . .
C1 Gd1 C17 O8 -100.1(3) . .
O12 Gd1 C17 O8 59.1(3) . .
C33 Gd1 C17 O8 39.1(3) . .
O7 C17 C18 C19 21.6(8) . .
O8 C17 C18 C19 -159.2(6) . .
O7 C17 C18 C23 -158.2(5) . .
O8 C17 C18 C23 21.1(7) . .
C23 C18 C19 C20 -1.6(10) . .
C17 C18 C19 C20 178.7(7) . .
C18 C19 C20 C21 3.8(13) . .
C19 C20 C21 C22 -2.4(14) . .
C20 C21 C22 C23 -1.3(12) . .
C20 C21 C22 C24 180.0(7) . .
C21 C22 C23 C18 3.6(9) . .
C24 C22 C23 C18 -177.7(5) . .
C19 C18 C23 C22 -2.1(8) . .
C17 C18 C23 C22 177.6(5) . .
N5 N6 C24 N7 0.9(6) . .
N5 N6 C24 C22 -178.7(5) . .
C25 N7 C24 N6 -0.9(6) . .
N8 N7 C24 N6 -169.1(5) . .
C25 N7 C24 C22 178.6(5) . .
N8 N7 C24 C22 10.4(8) . .
C23 C22 C24 N6 -135.3(6) . .
C21 C22 C24 N6 43.4(9) . .
C23 C22 C24 N7 45.3(8) . .
C21 C22 C24 N7 -136.0(7) . .
N6 N5 C25 N7 -0.1(6) . .
N6 N5 C25 C26 -179.2(5) . .
C24 N7 C25 N5 0.6(6) . .
N8 N7 C25 N5 168.7(5) . .
C24 N7 C25 C26 179.7(5) . .
N8 N7 C25 C26 -12.2(8) . .
N5 C25 C26 C31 136.9(5) . .
N7 C25 C26 C31 -42.0(8) . .
N5 C25 C26 C27 -39.2(8) . .
N7 C25 C26 C27 141.9(5) . .
C31 C26 C27 C28 -1.1(8) . .
C25 C26 C27 C28 175.1(5) . .
C26 C27 C28 C29 -0.1(9) . .
C27 C28 C29 C30 1.0(8) . .
C28 C29 C30 C31 -0.8(8) . .
C28 C29 C30 C32 179.5(5) . .
C27 C26 C31 C30 1.3(8) . .
C25 C26 C31 C30 -174.8(5) . .
C29 C30 C31 C26 -0.4(7) . .
C32 C30 C31 C26 179.3(4) . .
C31 C30 C32 O6 -177.4(5) . .
C29 C30 C32 O6 2.3(7) . .
C31 C30 C32 O5 2.8(7) . .
C29 C30 C32 O5 -177.5(5) . .
O2 Gd2 C32 O6 65.5(4) 2_766 .
O1 Gd2 C32 O6 -91.8(3) . .
O16 Gd2 C32 O6 -16.4(3) 2_766 .
O9 Gd2 C32 O6 137.9(3) . .
O5 Gd2 C32 O6 -174.7(5) . .
O15 Gd2 C32 O6 -157.0(3) . .
O10 Gd2 C32 O6 88.0(3) . .
O16 Gd2 C32 O6 -108.2(3) . .
C48 Gd2 C32 O6 112.9(3) . .
C64 Gd2 C32 O6 -147.3(3) . .
O2 Gd2 C32 O5 -119.8(3) 2_766 .
O1 Gd2 C32 O5 83.0(3) . .
O16 Gd2 C32 O5 158.3(3) 2_766 .
O9 Gd2 C32 O5 -47.4(3) . .
O6 Gd2 C32 O5 174.7(5) . .
O15 Gd2 C32 O5 17.8(3) . .
O10 Gd2 C32 O5 -97.2(3) . .
O16 Gd2 C32 O5 66.5(4) . .
C48 Gd2 C32 O5 -72.4(3) . .
C64 Gd2 C32 O5 27.5(4) . .
O1 Gd2 C32 C30 -170(5) . .
O16 Gd2 C32 C30 -94(5) 2_766 .
O9 Gd2 C32 C30 60(5) . .
O6 Gd2 C32 C30 -78(4) . .
O5 Gd2 C32 C30 107(5) . .
O15 Gd2 C32 C30 125(4) . .
O10 Gd2 C32 C30 10(4) . .
O16 Gd2 C32 C30 174(4) . .
C48 Gd2 C32 C30 35(4) . .
C64 Gd2 C32 C30 135(4) . .
O14 Gd1 C33 O11 -131.0(3) 2_765 .
O12 Gd1 C33 O11 160.4(3) 2_765 .
O13 Gd1 C33 O11 84.9(3) . .
O8 Gd1 C33 O11 -48.8(3) . .
O4 Gd1 C33 O11 67.6(5) . .
O7 Gd1 C33 O11 -82.1(4) . .
O3 Gd1 C33 O11 16.6(4) . .
C17 Gd1 C33 O11 -65.1(3) . .
C1 Gd1 C33 O11 30.8(4) . .
O12 Gd1 C33 O11 159.7(5) . .
O14 Gd1 C33 O12 69.3(3) 2_765 .
O12 Gd1 C33 O12 0.7(4) 2_765 .
O13 Gd1 C33 O12 -74.8(3) . .
O8 Gd1 C33 O12 151.5(3) . .
O4 Gd1 C33 O12 -92.1(4) . .
O11 Gd1 C33 O12 -159.7(5) . .
O7 Gd1 C33 O12 118.2(3) . .
O3 Gd1 C33 O12 -143.1(3) . .
C17 Gd1 C33 O12 135.2(3) . .
C1 Gd1 C33 O12 -128.9(3) . .
O14 Gd1 C33 C34 -58.1(9) 2_765 .
O12 Gd1 C33 C34 -126.7(9) 2_765 .
O13 Gd1 C33 C34 157.8(9) . .
O8 Gd1 C33 C34 24.1(9) . .
O4 Gd1 C33 C34 140.4(8) . .
O11 Gd1 C33 C34 72.9(9) . .
O7 Gd1 C33 C34 -9.3(10) . .
O3 Gd1 C33 C34 89.5(9) . .
C17 Gd1 C33 C34 7.8(9) . .
C1 Gd1 C33 C34 103.6(9) . .
O12 Gd1 C33 C34 -127.4(10) . .
O11 C33 C34 C39 -26.7(7) . .
O12 C33 C34 C39 154.8(5) . .
Gd1 C33 C34 C39 -85.8(10) . .
O11 C33 C34 C35 155.7(5) . .
O12 C33 C34 C35 -22.8(8) . .
Gd1 C33 C34 C35 96.6(9) . .
C39 C34 C35 C36 2.5(8) . .
C33 C34 C35 C36 -179.9(5) . .
C34 C35 C36 C37 -3.4(9) . .
C35 C36 C37 C38 1.5(10) . .
C36 C37 C38 C39 1.3(9) . .
C36 C37 C38 C40 -172.4(5) . .
C37 C38 C39 C34 -2.2(8) . .
C40 C38 C39 C34 171.5(5) . .
C35 C34 C39 C38 0.3(8) . .
C33 C34 C39 C38 -177.4(5) . .
N9 N10 C40 N11 1.1(6) . .
N9 N10 C40 C38 179.1(5) . .
C41 N11 C40 N10 -1.2(6) . .
N12 N11 C40 N10 -170.7(5) . .
C41 N11 C40 C38 -179.2(5) . .
N12 N11 C40 C38 11.3(8) . .
C39 C38 C40 N10 -131.0(6) . .
C37 C38 C40 N10 42.6(8) . .
C39 C38 C40 N11 46.7(8) . .
C37 C38 C40 N11 -139.7(6) . .
N10 N9 C41 N11 -0.2(6) . .
N10 N9 C41 C42 179.8(5) . .
C40 N11 C41 N9 0.9(6) . .
N12 N11 C41 N9 170.7(5) . .
C40 N11 C41 C42 -179.2(5) . .
N12 N11 C41 C42 -9.4(8) . .
N9 C41 C42 C43 -40.1(9) . .
N11 C41 C42 C43 140.1(6) . .
N9 C41 C42 C47 138.4(6) . .
N11 C41 C42 C47 -41.5(9) . .
C47 C42 C43 C44 3.0(11) . .
C41 C42 C43 C44 -178.5(7) . .
C42 C43 C44 C45 -0.3(13) . .
C43 C44 C45 C46 -3.1(13) . .
C44 C45 C46 C47 3.6(11) . .
C44 C45 C46 C48 -177.0(7) . .
C45 C46 C47 C42 -0.9(9) . .
C48 C46 C47 C42 179.8(5) . .
C43 C42 C47 C46 -2.4(9) . .
C41 C42 C47 C46 179.1(5) . .
C47 C46 C48 O10 155.3(5) . .
C45 C46 C48 O10 -24.1(8) . .
C47 C46 C48 O9 -26.0(8) . .
C45 C46 C48 O9 154.6(6) . .
C47 C46 C48 Gd2 -93(3) . .
C45 C46 C48 Gd2 87(3) . .
O2 Gd2 C48 O10 86.2(3) 2_766 .
O1 Gd2 C48 O10 -117.9(3) . .
O16 Gd2 C48 O10 38.0(4) 2_766 .
O9 Gd2 C48 O10 -173.3(5) . .
O6 Gd2 C48 O10 -40.5(3) . .
O5 Gd2 C48 O10 -90.9(3) . .
O15 Gd2 C48 O10 -178.6(3) . .
O16 Gd2 C48 O10 136.0(3) . .
C32 Gd2 C48 O10 -64.5(3) . .
C64 Gd2 C48 O10 157.8(3) . .
O2 Gd2 C48 O9 -100.5(3) 2_766 .
O1 Gd2 C48 O9 55.4(5) . .
O16 Gd2 C48 O9 -148.7(3) 2_766 .
O6 Gd2 C48 O9 132.8(3) . .
O5 Gd2 C48 O9 82.4(3) . .
O15 Gd2 C48 O9 -5.3(3) . .
O10 Gd2 C48 O9 173.3(5) . .
O16 Gd2 C48 O9 -50.7(3) . .
C32 Gd2 C48 O9 108.8(3) . .
C64 Gd2 C48 O9 -28.9(3) . .
O2 Gd2 C48 C46 -29(3) 2_766 .
O1 Gd2 C48 C46 127(3) . .
O16 Gd2 C48 C46 -77(3) 2_766 .
O9 Gd2 C48 C46 71(3) . .
O6 Gd2 C48 C46 -156(3) . .
O5 Gd2 C48 C46 154(3) . .
O15 Gd2 C48 C46 66(3) . .
O10 Gd2 C48 C46 -115(3) . .
O16 Gd2 C48 C46 21(3) . .
C32 Gd2 C48 C46 -180(100) . .
C64 Gd2 C48 C46 42(3) . .
O13 C49 C50 C55 13.8(8) . .
O14 C49 C50 C55 -166.1(5) . .
O13 C49 C50 C51 -167.4(5) . .
O14 C49 C50 C51 12.7(8) . .
C55 C50 C51 C52 -1.5(9) . .
C49 C50 C51 C52 179.7(6) . .
C50 C51 C52 C53 0.8(11) . .
C51 C52 C53 C54 1.9(12) . .
C52 C53 C54 C55 -3.9(10) . .
C52 C53 C54 C56 -179.8(6) . .
C53 C54 C55 C50 3.3(8) . .
C56 C54 C55 C50 178.9(5) . .
C51 C50 C55 C54 -0.6(8) . .
C49 C50 C55 C54 178.2(5) . .
N13 N14 C56 N15 1.2(6) . .
N13 N14 C56 C54 -175.9(5) . .
C57 N15 C56 N14 -1.2(6) . .
N16 N15 C56 N14 -170.2(5) . .
C57 N15 C56 C54 175.9(5) . .
N16 N15 C56 C54 6.8(9) . .
C55 C54 C56 N14 -141.3(6) . .
C53 C54 C56 N14 34.3(8) . .
C55 C54 C56 N15 42.1(8) . .
C53 C54 C56 N15 -142.2(6) . .
N14 N13 C57 N15 0.1(6) . .
N14 N13 C57 C58 178.4(4) . .
C56 N15 C57 N13 0.6(6) . .
N16 N15 C57 N13 169.9(5) . .
C56 N15 C57 C58 -177.6(5) . .
N16 N15 C57 C58 -8.2(9) . .
N13 C57 C58 C63 135.1(5) . .
N15 C57 C58 C63 -47.0(8) . .
N13 C57 C58 C59 -37.8(7) . .
N15 C57 C58 C59 140.2(6) . .
C63 C58 C59 C60 -0.8(8) . .
C57 C58 C59 C60 172.3(5) . .
C58 C59 C60 C61 -1.6(9) . .
C59 C60 C61 C62 1.8(9) . .
C60 C61 C62 C63 0.4(8) . .
C60 C61 C62 C64 -178.1(5) . .
C59 C58 C63 C62 3.1(7) . .
C57 C58 C63 C62 -169.6(5) . .
C61 C62 C63 C58 -2.9(7) . .
C64 C62 C63 C58 175.6(4) . .
C61 C62 C64 O15 -162.6(5) . .
C63 C62 C64 O15 18.9(7) . .
C61 C62 C64 O16 14.2(7) . .
C63 C62 C64 O16 -164.3(4) . .
C61 C62 C64 Gd2 -84.4(10) . .
C63 C62 C64 Gd2 97.0(9) . .
O2 Gd2 C64 O15 138.3(3) 2_766 .
O1 Gd2 C64 O15 -77.5(3) . .
O16 Gd2 C64 O15 -152.2(3) 2_766 .
O9 Gd2 C64 O15 58.4(3) . .
O6 Gd2 C64 O15 -57.6(5) . .
O5 Gd2 C64 O15 -8.2(3) . .
O10 Gd2 C64 O15 83.1(3) . .
O16 Gd2 C64 O15 -158.2(5) . .
C48 Gd2 C64 O15 71.1(3) . .
C32 Gd2 C64 O15 -21.3(4) . .
O2 Gd2 C64 O16 -63.5(3) 2_766 .
O1 Gd2 C64 O16 80.7(3) . .
O16 Gd2 C64 O16 6.0(3) 2_766 .
O9 Gd2 C64 O16 -143.4(3) . .
O6 Gd2 C64 O16 100.7(4) . .
O5 Gd2 C64 O16 150.0(3) . .
O15 Gd2 C64 O16 158.2(5) . .
O10 Gd2 C64 O16 -118.7(3) . .
C48 Gd2 C64 O16 -130.7(3) . .
C32 Gd2 C64 O16 136.9(3) . .
O2 Gd2 C64 C62 46.4(9) 2_766 .
O1 Gd2 C64 C62 -169.4(9) . .
O16 Gd2 C64 C62 115.8(9) 2_766 .
O9 Gd2 C64 C62 -33.5(9) . .
O6 Gd2 C64 C62 -149.5(8) . .
O5 Gd2 C64 C62 -100.1(9) . .
O15 Gd2 C64 C62 -91.9(9) . .
O10 Gd2 C64 C62 -8.8(10) . .
O16 Gd2 C64 C62 109.9(10) . .
C48 Gd2 C64 C62 -20.8(9) . .
C32 Gd2 C64 C62 -113.2(9) . .
O2 C16 O1 Gd2 -7.3(7) . .
C14 C16 O1 Gd2 171.3(3) . .
O2 Gd2 O1 C16 -13.8(5) 2_766 .
O16 Gd2 O1 C16 38.6(4) 2_766 .
O9 Gd2 O1 C16 -131.4(4) . .
O6 Gd2 O1 C16 119.3(4) . .
O5 Gd2 O1 C16 173.1(4) . .
O15 Gd2 O1 C16 -94.3(4) . .
O10 Gd2 O1 C16 145.4(3) . .
O16 Gd2 O1 C16 -42.2(4) . .
C48 Gd2 O1 C16 -160.0(4) . .
C32 Gd2 O1 C16 145.8(4) . .
C64 Gd2 O1 C16 -68.7(4) . .
O1 C16 O2 Gd2 29.3(9) . 2_766
C14 C16 O2 Gd2 -149.4(4) . 2_766
O4 C1 O3 Gd1 -3.2(5) . .
C2 C1 O3 Gd1 176.9(4) . .
O14 Gd1 O3 C1 -106.2(3) 2_765 .
O12 Gd1 O3 C1 25.5(3) 2_765 .
O13 Gd1 O3 C1 91.1(3) . .
O8 Gd1 O3 C1 -127.4(3) . .
O4 Gd1 O3 C1 1.8(3) . .
O11 Gd1 O3 C1 165.7(3) . .
O7 Gd1 O3 C1 -74.6(3) . .
C17 Gd1 O3 C1 -100.6(3) . .
O12 Gd1 O3 C1 139.0(3) . .
C33 Gd1 O3 C1 159.1(3) . .
O3 C1 O4 Gd1 3.3(5) . .
C2 C1 O4 Gd1 -176.8(4) . .
O14 Gd1 O4 C1 138.6(3) 2_765 .
O12 Gd1 O4 C1 -162.8(3) 2_765 .
O13 Gd1 O4 C1 -81.9(3) . .
O8 Gd1 O4 C1 47.5(3) . .
O11 Gd1 O4 C1 -28.2(4) . .
O7 Gd1 O4 C1 90.1(3) . .
O3 Gd1 O4 C1 -1.8(3) . .
C17 Gd1 O4 C1 69.9(3) . .
O12 Gd1 O4 C1 -115.3(3) . .
C33 Gd1 O4 C1 -64.8(5) . .
O6 C32 O5 Gd2 5.2(5) . .
C30 C32 O5 Gd2 -175.0(4) . .
O2 Gd2 O5 C32 97.5(3) 2_766 .
O1 Gd2 O5 C32 -91.2(3) . .
O16 Gd2 O5 C32 -27.4(3) 2_766 .
O9 Gd2 O5 C32 130.0(3) . .
O6 Gd2 O5 C32 -2.9(3) . .
O15 Gd2 O5 C32 -163.8(3) . .
O10 Gd2 O5 C32 75.5(3) . .
O16 Gd2 O5 C32 -142.7(3) . .
C48 Gd2 O5 C32 102.5(3) . .
C64 Gd2 O5 C32 -160.4(3) . .
O5 C32 O6 Gd2 -5.3(5) . .
C30 C32 O6 Gd2 174.9(4) . .
O2 Gd2 O6 C32 -135.2(3) 2_766 .
O1 Gd2 O6 C32 83.5(3) . .
O16 Gd2 O6 C32 163.8(3) 2_766 .
O9 Gd2 O6 C32 -45.7(3) . .
O5 Gd2 O6 C32 3.0(3) . .
O15 Gd2 O6 C32 31.9(4) . .
O10 Gd2 O6 C32 -83.7(3) . .
O16 Gd2 O6 C32 119.8(3) . .
C48 Gd2 O6 C32 -66.2(3) . .
C64 Gd2 O6 C32 63.9(5) . .
O8 C17 O7 Gd1 6.7(5) . .
C18 C17 O7 Gd1 -174.1(4) . .
O14 Gd1 O7 C17 88.4(3) 2_765 .
O12 Gd1 O7 C17 157.8(3) 2_765 .
O13 Gd1 O7 C17 -109.5(4) . .
O8 Gd1 O7 C17 -3.7(3) . .
O4 Gd1 O7 C17 -128.1(3) . .
O11 Gd1 O7 C17 12.8(3) . .
O3 Gd1 O7 C17 -75.4(3) . .
C1 Gd1 O7 C17 -101.8(3) . .
O12 Gd1 O7 C17 70.6(3) . .
C33 Gd1 O7 C17 40.1(3) . .
O7 C17 O8 Gd1 -7.0(5) . .
C18 C17 O8 Gd1 173.8(4) . .
O14 Gd1 O8 C17 -70.9(3) 2_765 .
O12 Gd1 O8 C17 -34.9(5) 2_765 .
O13 Gd1 O8 C17 150.8(3) . .
O4 Gd1 O8 C17 59.1(3) . .
O11 Gd1 O8 C17 -161.1(3) . .
O7 Gd1 O8 C17 3.6(3) . .
O3 Gd1 O8 C17 98.4(3) . .
C1 Gd1 O8 C17 77.6(3) . .
O12 Gd1 O8 C17 -130.4(3) . .
C33 Gd1 O8 C17 -142.2(3) . .
O10 C48 O9 Gd2 7.0(5) . .
C46 C48 O9 Gd2 -171.7(4) . .
O2 Gd2 O9 C48 72.2(3) 2_766 .
O1 Gd2 O9 C48 -146.9(3) . .
O16 Gd2 O9 C48 53.0(4) 2_766 .
O6 Gd2 O9 C48 -51.5(3) . .
O5 Gd2 O9 C48 -90.1(3) . .
O15 Gd2 O9 C48 174.3(3) . .
O10 Gd2 O9 C48 -3.7(3) . .
O16 Gd2 O9 C48 136.0(3) . .
C32 Gd2 O9 C48 -69.9(3) . .
C64 Gd2 O9 C48 151.2(3) . .
O9 C48 O10 Gd2 -6.8(5) . .
C46 C48 O10 Gd2 171.9(4) . .
O2 Gd2 O10 C48 -84.7(3) 2_766 .
O1 Gd2 O10 C48 110.4(4) . .
O16 Gd2 O10 C48 -150.2(3) 2_766 .
O9 Gd2 O10 C48 3.7(3) . .
O6 Gd2 O10 C48 137.3(3) . .
O5 Gd2 O10 C48 82.7(3) . .
O15 Gd2 O10 C48 1.6(3) . .
O16 Gd2 O10 C48 -59.4(3) . .
C32 Gd2 O10 C48 110.0(3) . .
C64 Gd2 O10 C48 -27.2(4) . .
O12 C33 O11 Gd1 22.7(6) . .
C34 C33 O11 Gd1 -155.8(4) . .
O14 Gd1 O11 C33 45.5(3) 2_765 .
O12 Gd1 O11 C33 -23.6(4) 2_765 .
O13 Gd1 O11 C33 -89.1(3) . .
O8 Gd1 O11 C33 126.8(4) . .
O4 Gd1 O11 C33 -144.5(3) . .
O7 Gd1 O11 C33 112.9(3) . .
O3 Gd1 O11 C33 -165.0(3) . .
C17 Gd1 O11 C33 118.5(3) . .
C1 Gd1 O11 C33 -157.8(3) . .
O12 Gd1 O11 C33 -11.3(3) . .
O11 C33 O12 Gd1 172(5) . 2_765
C34 C33 O12 Gd1 -10(6) . 2_765
Gd1 C33 O12 Gd1 -170(5) . 2_765
O11 C33 O12 Gd1 -18.4(5) . .
C34 C33 O12 Gd1 160.1(4) . .
O14 Gd1 O12 C33 -100.7(3) 2_765 .
O12 Gd1 O12 C33 -179.3(4) 2_765 .
O13 Gd1 O12 C33 98.3(3) . .
O8 Gd1 O12 C33 -29.5(3) . .
O4 Gd1 O12 C33 133.3(3) . .
O11 Gd1 O12 C33 10.9(3) . .
O7 Gd1 O12 C33 -81.8(3) . .
O3 Gd1 O12 C33 48.5(3) . .
C17 Gd1 O12 C33 -52.8(3) . .
C1 Gd1 O12 C33 83.5(4) . .
O14 Gd1 O12 Gd1 78.60(15) 2_765 2_765
O12 Gd1 O12 Gd1 0.000(1) 2_765 2_765
O13 Gd1 O12 Gd1 -82.46(14) . 2_765
O8 Gd1 O12 Gd1 149.76(14) . 2_765
O4 Gd1 O12 Gd1 -47.4(3) . 2_765
O11 Gd1 O12 Gd1 -169.8(2) . 2_765
O7 Gd1 O12 Gd1 97.49(16) . 2_765
O3 Gd1 O12 Gd1 -132.21(14) . 2_765
C17 Gd1 O12 Gd1 126.49(15) . 2_765
C1 Gd1 O12 Gd1 -97.2(2) . 2_765
C33 Gd1 O12 Gd1 179.3(4) . 2_765
O14 C49 O13 Gd1 8.6(8) . .
C50 C49 O13 Gd1 -171.3(3) . .
O14 Gd1 O13 C49 20.4(5) 2_765 .
O12 Gd1 O13 C49 -38.5(4) 2_765 .
O8 Gd1 O13 C49 138.6(4) . .
O4 Gd1 O13 C49 -118.4(5) . .
O11 Gd1 O13 C49 92.8(5) . .
O7 Gd1 O13 C49 -136.5(4) . .
O3 Gd1 O13 C49 -171.2(5) . .
C17 Gd1 O13 C49 165.0(4) . .
C1 Gd1 O13 C49 -144.2(5) . .
O12 Gd1 O13 C49 43.4(4) . .
C33 Gd1 O13 C49 68.3(4) . .
O13 C49 O14 Gd1 -41.4(9) . 2_765
C50 C49 O14 Gd1 138.5(5) . 2_765
O16 C64 O15 Gd2 -23.2(5) . .
C62 C64 O15 Gd2 153.6(4) . .
O2 Gd2 O15 C64 -40.7(3) 2_766 .
O1 Gd2 O15 C64 95.6(3) . .
O16 Gd2 O15 C64 33.7(4) 2_766 .
O9 Gd2 O15 C64 -114.6(3) . .
O6 Gd2 O15 C64 149.8(3) . .
O5 Gd2 O15 C64 172.5(3) . .
O10 Gd2 O15 C64 -112.8(3) . .
O16 Gd2 O15 C64 12.2(3) . .
C48 Gd2 O15 C64 -112.1(3) . .
C32 Gd2 O15 C64 164.6(3) . .
O15 C64 O16 Gd2 -128.3(15) . 2_766
C62 C64 O16 Gd2 54.9(19) . 2_766
Gd2 C64 O16 Gd2 -149.7(17) . 2_766
O15 C64 O16 Gd2 21.4(5) . .
C62 C64 O16 Gd2 -155.4(4) . .
O2 Gd2 O16 C64 108.6(3) 2_766 .
O1 Gd2 O16 C64 -92.5(3) . .
O16 Gd2 O16 C64 -174.1(3) 2_766 .
O9 Gd2 O16 C64 36.4(3) . .
O6 Gd2 O16 C64 -129.9(3) . .
O5 Gd2 O16 C64 -40.1(3) . .
O15 Gd2 O16 C64 -11.9(3) . .
O10 Gd2 O16 C64 82.4(3) . .
C48 Gd2 O16 C64 56.9(3) . .
C32 Gd2 O16 C64 -75.7(4) . .
O2 Gd2 O16 Gd2 -77.30(14) 2_766 2_766
O1 Gd2 O16 Gd2 81.58(14) . 2_766
O16 Gd2 O16 Gd2 0.0 2_766 2_766
O9 Gd2 O16 Gd2 -149.56(13) . 2_766
O6 Gd2 O16 Gd2 44.2(3) . 2_766
O5 Gd2 O16 Gd2 133.98(13) . 2_766
O15 Gd2 O16 Gd2 162.2(2) . 2_766
O10 Gd2 O16 Gd2 -103.50(16) . 2_766
C48 Gd2 O16 Gd2 -129.04(14) . 2_766
C32 Gd2 O16 Gd2 98.4(3) . 2_766
C64 Gd2 O16 Gd2 174.1(3) . 2_766
